data_7050335
loop_
_publ_author_name
'Dai-Zheng Liao'
'Peng Cheng'
'Wen Dong'
'Zong-Hui Jiang'
'Zhan-Quan Liu'
'Hai-Bin Song'
'Ya-Qiu Sun'
'Qing-Mei Wang'
'Shi-Ping Yan'
'Bin Yu'
'Hui-Bo Zhou'

_publ_section_title
;
Synthesis, crystal structures and luminescent
properties of two supramolecular assemblies containing [Au(CN)2]-
building block
;
_journal_name_full 'New J.Chem.(Nouv.J.Chim.)'
_journal_year 2004
_chemical_formula_sum 'C8 H15 Au N6 O'
_chemical_formula_weight 408.23
_space_group_IT_number 12
_symmetry_cell_setting monoclinic
_symmetry_space_group_name_Hall '-C 2y'
_symmetry_space_group_name_H-M 'C 1 2/m 1'
_atom_sites_solution_hydrogens geom
_atom_sites_solution_primary direct
_atom_sites_solution_secondary difmap
_cell_angle_alpha 90.00
_cell_angle_beta 100.438(11)
_cell_angle_gamma 90.00
_cell_formula_units_Z 4
_cell_length_a 19.875(15)
_cell_length_b 6.493(5)
_cell_length_c 10.459(8)
_cell_measurement_reflns_used 720
_cell_measurement_temperature 293(2)
_cell_measurement_theta_max 24.10
_cell_measurement_theta_min 2.60
_cell_volume 1327.4(17)
_diffrn_ambient_temperature 293(2)
_diffrn_detector_area_resol_mean ?
_diffrn_measurement_device_type 'CCD area detector'
_diffrn_measurement_method 'phi and omega scans'
_diffrn_radiation_monochromator graphite
_diffrn_radiation_source 'fine-focus sealed tube'
_diffrn_radiation_type MoK\a
_diffrn_radiation_wavelength 0.71073
_diffrn_reflns_av_R_equivalents 0.0553
_diffrn_reflns_av_sigmaI/netI 0.0777
_diffrn_reflns_limit_h_max 16
_diffrn_reflns_limit_h_min -24
_diffrn_reflns_limit_k_max 7
_diffrn_reflns_limit_k_min -8
_diffrn_reflns_limit_l_max 10
_diffrn_reflns_limit_l_min -13
_diffrn_reflns_number 3738
_diffrn_reflns_theta_max 26.41
_diffrn_reflns_theta_min 1.98
_diffrn_standards_decay_% ?
_diffrn_standards_interval_count ?
_diffrn_standards_interval_time ?
_diffrn_standards_number ?
_exptl_absorpt_coefficient_mu 11.075
_exptl_absorpt_correction_T_max 1.000000
_exptl_absorpt_correction_T_min 0.395926
_exptl_absorpt_correction_type multi-scan
_exptl_absorpt_process_details SADABS
_exptl_crystal_colour ?
_exptl_crystal_density_diffrn 2.043
_exptl_crystal_density_meas ?
_exptl_crystal_density_method 'not measured'
_exptl_crystal_description ?
_exptl_crystal_F_000 768
_exptl_crystal_size_max 0.20
_exptl_crystal_size_mid 0.14
_exptl_crystal_size_min 0.12
_refine_ls_extinction_coef 0.022(2)
_refine_ls_extinction_expression Fc^*^=kFc[1+0.001xFc^2^\l^3^/sin(2\q)]^-1/4^
_refine_ls_extinction_method SHELXL
_refine_ls_goodness_of_fit_ref 1.022
_refine_ls_hydrogen_treatment mixed
_refine_ls_matrix_type full
_refine_ls_number_parameters 102
_refine_ls_number_reflns 1468
_refine_ls_number_restraints 0
_refine_ls_restrained_S_all 1.022
_refine_ls_R_factor_all 0.0861
_refine_ls_R_factor_gt 0.0617
_refine_ls_shift/su_max 0.000
_refine_ls_shift/su_mean 0.000
_refine_ls_structure_factor_coef Fsqd
_refine_ls_weighting_details 'calc w=1/[\s^2^(Fo^2^)+(0.0986P)^2^+0.0000P] where P=(Fo^2^+2Fc^2^)/3'
_refine_ls_weighting_scheme calc
_refine_ls_wR_factor_gt 0.1488
_refine_ls_wR_factor_ref 0.1670
_reflns_number_gt 912
_reflns_number_total 1468
_reflns_threshold_expression >2sigma(I)
_cod_depositor_comments
;
The following automatic conversions were performed:
'_symmetry_cell_setting' value 'Monoclinic' changed to 'monoclinic'
according to '/home/saulius/struct/CIF-dictionaries/cif_core.dic'
dictionary named 'cif_core.dic' version 2.4.1 from
2010-06-29.

'_exptl_absorpt_correction_type' value 'MULTI-SCAN' changed
to 'multi-scan' according to
'/home/saulius/struct/CIF-dictionaries/cif_core.dic' dictionary named
'cif_core.dic' version 2.4.1 from 2010-06-29.

Automatic conversion script
Id: cif_fix_enum 1527 2010-12-29 10:47:43Z saulius 

The following automatic conversions were performed:

'_exptl_crystal_density_meas' value 'NONE' was changed to '?' - the
value is perceived as not measured.

Automatic conversion script
Id: cif_fix_values 3008 2015-01-20 13:52:24Z robertas 
;
_cod_original_sg_symbol_H-M 'C 2/m'
_cod_database_code 7050335

loop_
_symmetry_equiv_pos_as_xyz
'x, y, z'
'-x, y, -z'
'x+1/2, y+1/2, z'
'-x+1/2, y+1/2, -z'
'-x, -y, -z'
'x, -y, z'
'-x+1/2, -y+1/2, -z'
'x+1/2, -y+1/2, z'

loop_
_atom_site_label
_atom_site_type_symbol
_atom_site_fract_x
_atom_site_fract_y
_atom_site_fract_z
_atom_site_U_iso_or_equiv
_atom_site_adp_type
_atom_site_occupancy
_atom_site_symmetry_multiplicity
_atom_site_calc_flag
_atom_site_refinement_flags
_atom_site_disorder_assembly
_atom_site_disorder_group
Au1 Au 0.5000 0.0000 0.0000 0.0539(5) Uani 1 4 d S . .
Au2 Au 0.5000 0.5000 0.0000 0.0529(5) Uani 1 4 d S . .
C1 C 0.5957(9) 0.0000 0.0879(17) 0.068(5) Uani 1 2 d S . .
C2 C 0.4307(9) 0.5000 0.1113(18) 0.071(5) Uani 1 2 d S . .
C3 C 0.3024(11) 0.0000 0.3117(17) 0.058(5) Uani 1 2 d S . .
C4 C 0.3632(14) 0.0000 0.246(2) 0.088(7) Uani 1 2 d S . .
H4A H 0.3608 0.1205 0.1904 0.106 Uiso 0.50 1 calc PR . .
H4B H 0.3608 -0.1205 0.1904 0.106 Uiso 0.50 1 calc PR . .
C5 C 0.4314(11) 0.0000 0.337(3) 0.120(9) Uani 1 2 d S . .
H5A H 0.4435 0.1386 0.3632 0.180 Uiso 0.50 1 calc PR . .
H5B H 0.4656 -0.0565 0.2927 0.180 Uiso 0.50 1 calc PR . .
H5C H 0.4284 -0.0821 0.4117 0.180 Uiso 0.50 1 calc PR . .
C6 C 0.1967(10) 0.0000 0.3362(16) 0.063(5) Uani 1 2 d S . .
C7 C 0.1226(11) 0.0000 0.316(2) 0.111(8) Uani 1 2 d S . .
H7A H 0.1079 0.1196 0.2627 0.133 Uiso 0.50 1 calc PR . .
H7B H 0.1079 -0.1196 0.2627 0.133 Uiso 0.50 1 calc PR . .
C8 C 0.0849(13) 0.0000 0.413(3) 0.175(15) Uani 1 2 d S . .
H8A H 0.0386 0.0389 0.3781 0.263 Uiso 0.50 1 calc PR . .
H8B H 0.1042 0.0965 0.4793 0.263 Uiso 0.50 1 calc PR . .
H8C H 0.0853 -0.1354 0.4502 0.263 Uiso 0.50 1 calc PR . .
N1 N 0.6507(10) 0.0000 0.1375(19) 0.111(7) Uani 1 2 d S . .
N2 N 0.3893(10) 0.5000 0.1771(19) 0.088(6) Uani 1 2 d S . .
N3 N 0.3056(8) 0.0000 0.4379(14) 0.063(4) Uani 1 2 d S . .
N4 N 0.2380(8) 0.0000 0.4473(16) 0.058(4) Uani 1 2 d S . .
H4 H 0.2241 0.0000 0.5205 0.069 Uiso 1 2 calc SR . .
N5 N 0.2355(9) 0.0000 0.2467(14) 0.068(5) Uani 1 2 d S . .
N6 N 0.2179(11) 0.0000 0.1110(13) 0.108(7) Uani 1 2 d S . .
H6A H 0.1755 0.0000 0.0741 0.129 Uiso 1 2 calc SR . .
H6B H 0.2494 0.0000 0.0644 0.129 Uiso 1 2 calc SR . .
O1 O 0.2784(8) 0.5000 0.3054(13) 0.070(4) Uani 1 2 d S . .
H1A H 0.2400 0.5000 0.2539 0.105 Uiso 1 2 d SR . .
H1B H 0.3112 0.5000 0.2634 0.105 Uiso 1 2 d SR . .
